data_2200513
loop_
_publ_author_name
'Breneman, Gary L.'
'Howald, Carl W.'
'Parker, O. Jerry'

_publ_section_title
;
 Second crystal form of dinitrito(1,10-phenanthroline)copper(II)
;
_journal_issue 7
_journal_name_full 'Acta Crystallographica Section E'
_journal_page_first m286
_journal_page_last m287
_journal_paper_doi 10.1107/S1600536801007863
_journal_volume 57
_journal_year 2001
_chemical_formula_iupac '[Cu (N O2)2 (C12 H8 N2)]'
_chemical_formula_moiety 'C12 H8 Cu N4 O4'
_chemical_formula_structural 'Cu(N O2)2(C12 H8 N2)'
_chemical_formula_sum 'C12 H8 Cu N4 O4'
_chemical_formula_weight 335.76
_space_group_IT_number 60
_symmetry_cell_setting orthorhombic
_symmetry_space_group_name_Hall '-P 2n 2ab'
_symmetry_space_group_name_H-M 'P b c n'
_atom_type_scat_source
;
Cromer and Mann (1968) International Tables for X-ray Crystallography
(1974, Vol. IV)
;
_cell_angle_alpha 90
_cell_angle_beta 90
_cell_angle_gamma 90
_cell_formula_units_Z 4
_cell_length_a 9.7730(10)
_cell_length_b 17.404(2)
_cell_length_c 7.4400(10)
_cell_measurement_reflns_used 25
_cell_measurement_temperature 295
_cell_measurement_theta_max 22.88
_cell_measurement_theta_min 20.24
_cell_volume 1265.5(3)
_computing_cell_refinement 'CAD-4 Software'
_computing_data_collection 'CAD-4 Software (Schagen et al., 1989)'
_computing_data_reduction 'MolEN (Fair, 1990)'
_computing_molecular_graphics SHELXTL/PC
_computing_publication_material SHELXL97
_computing_structure_refinement 'SHELXL97 (Sheldrick, 1997)'
_computing_structure_solution 'SHELXTL/PC (Siemens, 1990)'
_diffrn_measured_fraction_theta_full .998
_diffrn_measured_fraction_theta_max .998
_diffrn_measurement_device 'Enraf-Nonius CAD-4'
_diffrn_measurement_method \q/2\q
_diffrn_radiation_type 'Mo K\a'
_diffrn_radiation_wavelength .71073
_diffrn_reflns_av_R_equivalents .0186
_diffrn_reflns_limit_h_max 10
_diffrn_reflns_limit_h_min 0
_diffrn_reflns_limit_k_max 19
_diffrn_reflns_limit_k_min 0
_diffrn_reflns_limit_l_max 8
_diffrn_reflns_limit_l_min 0
_diffrn_reflns_number 1054
_diffrn_reflns_theta_max 23.0
_diffrn_standards_decay_% .25
_diffrn_standards_interval_time 167
_diffrn_standards_number 1
_exptl_absorpt_coefficient_mu 1.754
_exptl_absorpt_correction_T_max .875
_exptl_absorpt_correction_T_min .445
_exptl_absorpt_correction_type '\y scan'
_exptl_absorpt_process_details '(MolEN; Fair, 1990)'
_exptl_crystal_colour green
_exptl_crystal_density_diffrn 1.763
_exptl_crystal_density_meas ?
_exptl_crystal_density_method 'not measured'
_exptl_crystal_description plate
_exptl_crystal_size_max .50
_exptl_crystal_size_mid .50
_exptl_crystal_size_min .08
_refine_diff_density_max .309
_refine_diff_density_min -.293
_refine_ls_extinction_method none
_refine_ls_goodness_of_fit_ref 1.154
_refine_ls_hydrogen_treatment constr
_refine_ls_number_parameters 96
_refine_ls_number_reflns 875
_refine_ls_R_factor_gt .0369
_refine_ls_shift/su_max .001
_refine_ls_structure_factor_coef Fsqd
_refine_ls_weighting_details 'w = 1/[\s^2^(Fo^2^)+(0.0679P)^2^+0.6552] where P = (Fo^2^+2Fc^2^)/3'
_refine_ls_weighting_scheme calc
_refine_ls_wR_factor_ref .109
_reflns_number_gt 813
_reflns_number_total 875
_reflns_threshold_expression I>2\s(I)
_cod_data_source_file om6023.cif
_cod_data_source_block I
_cod_depositor_comments
;
The following automatic conversions were performed:

'_exptl_crystal_density_meas' value 'none' was changed to '?' - the
value is perceived as not measured.

Automatic conversion script
Id: cif_fix_values 3008 2015-01-20 13:52:24Z robertas 
;
_cod_original_cell_volume 1265.4(3)
_cod_database_code 2200513
_cod_database_fobs_code 2200513

loop_
_symmetry_equiv_pos_as_xyz
'x, y, z'
'1/2-x, 1/2-y, 1/2+z'
'-x, y, 1/2-z'
'1/2+x, 1/2-y, -z'
'-x, -y, -z'
'1/2+x, 1/2+y, 1/2-z'
'x, -y, 1/2+z'
'1/2-x, 1/2+y, z'

loop_
_atom_site_label
_atom_site_fract_x
_atom_site_fract_y
_atom_site_fract_z
_atom_site_U_iso_or_equiv
_atom_site_adp_type
_atom_site_calc_flag
_atom_site_refinement_flags
_atom_site_occupancy
_atom_site_disorder_assembly
_atom_site_disorder_group
_atom_site_type_symbol
Cu .5000 .71045(3) .2500 .0510(3) Uani d S 1 . . Cu
O1 .3632(3) .79139(13) .1925(5) .0793(8) Uani d . 1 . . O
O2 .4682(4) .7684(2) -.0416(5) .1065(10) Uani d . 1 . . O
N1 .3700(2) .62416(14) .2029(3) .0460(6) Uani d . 1 . . N
N2 .3842(4) .80593(18) .0326(6) .0833(10) Uani d . 1 . . N
C1 .2404(3) .62665(19) .1528(5) .0567(8) Uani d . 1 . . C
H1A .2003 .6763 .1334 .080 Uiso d R 1 . . H
C2 .1643(3) .5600(2) .1228(5) .0643(9) Uani d . 1 . . C
H2A .0699 .5634 .0873 .080 Uiso d R 1 . . H
C3 .2229(3) .4903(2) .1439(4) .0608(9) Uani d . 1 . . C
H3A .1727 .4439 .1216 .080 Uiso d R 1 . . H
C4 .3608(3) .48441(16) .1971(4) .0476(7) Uani d . 1 . . C
C5 .4332(4) .41433(19) .2244(4) .0594(9) Uani d . 1 . . C
H5A .3774 .3699 .2028 .080 Uiso d R 1 . . H
C6 .4295(3) .55400(16) .2238(3) .0416(7) Uani d . 1 . . C

loop_
_atom_site_aniso_label
_atom_site_aniso_U_11
_atom_site_aniso_U_22
_atom_site_aniso_U_33
_atom_site_aniso_U_12
_atom_site_aniso_U_13
_atom_site_aniso_U_23
Cu .0507(5) .0292(4) .0731(5) .000 .0010(2) .000
O1 .078(2) .0480(16) .112(2) .0169(12) .0033(19) -.0030(14)
O2 .143(3) .089(2) .087(2) -.007(2) .017(2) .014(2)
N1 .0418(15) .0362(14) .0601(15) .0018(11) .0059(11) -.0040(11)
N2 .111(3) .0518(17) .087(3) .0098(18) -.006(2) .0109(18)
C1 .0487(18) .0509(19) .070(2) .0061(14) .0014(16) -.0048(15)
C2 .0447(17) .074(2) .074(2) -.0056(16) -.0009(15) -.0115(17)
C3 .058(2) .055(2) .070(2) -.0166(16) -.0008(15) -.0086(16)
C4 .0570(18) .0385(17) .0473(16) -.0061(13) .0065(14) -.0050(12)
C5 .080(2) .0354(17) .063(2) -.0107(17) .0047(17) -.0045(14)
C6 .0451(16) .0351(16) .0448(16) .0011(14) .0082(11) .0005(11)

loop_
_geom_angle_atom_site_label_1
_geom_angle_atom_site_label_2
_geom_angle_atom_site_label_3
_geom_angle
_geom_angle_publ_flag
O1 Cu N1 93.91(12) yes
O1 Cu O2 54.79(15) yes
N1 Cu O2 94.32(12) yes
N2 O1 Cu 104.0(2) yes
N2 O2 Cu 84.3(3) yes
C1 N1 C6 118.1(3) ?
C1 N1 Cu 129.4(2) yes
C6 N1 Cu 112.53(19) yes
O2 N2 O1 116.8(4) no
N1 C1 C2 121.9(3) no
N1 C1 H1A 117.6 no
C2 C1 H1A 120.5 no
C3 C2 C1 120.2(3) no
C3 C2 H2A 119.6 no
C1 C2 H2A 120.2 no
C2 C3 C4 120.3(3) no
C2 C3 H3A 121.3 no
C4 C3 H3A 118.4 no
C6 C4 C3 115.8(3) no
C6 C4 C5 118.9(3) no
C3 C4 C5 125.3(3) no
C4 C5 H5A 112.6 no
N1 C6 C4 123.8(3) no

loop_
_geom_bond_atom_site_label_1
_geom_bond_atom_site_label_2
_geom_bond_site_symmetry_2
_geom_bond_distance
_geom_bond_publ_flag
Cu O1 . 1.987(3) yes
Cu N1 . 1.997(2) yes
Cu O2 . 2.410(4) yes
O1 N2 . 1.231(5) yes
O2 N2 . 1.184(5) yes
N1 C1 . 1.319(4) no
N1 C6 . 1.361(4) no
C1 C2 . 1.395(5) no
C1 H1A . .9600 no
C2 C3 . 1.349(5) no
C2 H2A . .9600 no
C3 C4 . 1.407(5) no
C3 H3A . .9600 no
C4 C6 . 1.398(4) no
C4 C5 . 1.424(5) no
C5 H5A . .9600 no
